data_4335941
loop_
_publ_author_name
'David Schweinfurth'
'Marat M. Khusniyarov'
'Denis Bubrin'
'Stephan Hohloch'
'Cheng-Yong Su'
'Biprajit Sarkar'

_publ_section_title
;
 Tuning Spin-Spin Coupling in Quinonoid-Bridged Dicopper(II) Complexes
 through Rational Bridge Variation
;
_journal_name_full 'Inorganic Chemistry'
_journal_page_first 10332
_journal_page_last 10339
_journal_paper_doi 10.1021/ic400955c
_journal_volume 52
_journal_year 2013
_chemical_formula_sum 'C46 H52 Cl4 Cu2 N8 O16'
_chemical_formula_weight 1241.84
_chemical_name_systematic
; 
 ? 
;
_space_group_IT_number 2
_symmetry_cell_setting triclinic
_symmetry_space_group_name_Hall '-P 1'
_symmetry_space_group_name_H-M 'P -1'
_atom_sites_solution_hydrogens geom
_atom_sites_solution_primary direct
_atom_sites_solution_secondary difmap
_audit_creation_method SHELXL-97
_cell_angle_alpha 114.922(12)
_cell_angle_beta 111.090(13)
_cell_angle_gamma 94.632(13)
_cell_formula_units_Z 1
_cell_length_a 10.8982(16)
_cell_length_b 11.903(2)
_cell_length_c 12.648(3)
_cell_measurement_reflns_used 4325
_cell_measurement_temperature 173(2)
_cell_measurement_theta_max 26
_cell_measurement_theta_min 2
_cell_volume 1334.9(5)
_computing_cell_refinement 'Bruker XSCANS'
_computing_data_collection 'Bruker XSCANS'
_computing_data_reduction 'Bruker SHELXTL'
_computing_structure_refinement 'SHELXL-97 (Sheldrick, 1997)'
_computing_structure_solution 'SHELXS-97 (Sheldrick, 1990)'
_diffrn_ambient_temperature 173(2)
_diffrn_measured_fraction_theta_full 0.942
_diffrn_measured_fraction_theta_max 0.942
_diffrn_measurement_device_type 'Bruker P4'
_diffrn_measurement_method '\w scans'
_diffrn_radiation_monochromator graphite
_diffrn_radiation_source 'fine-focus sealed tube'
_diffrn_radiation_type MoK\a
_diffrn_radiation_wavelength 0.71073
_diffrn_reflns_av_R_equivalents 0.0479
_diffrn_reflns_av_sigmaI/netI 0.0309
_diffrn_reflns_limit_h_max 13
_diffrn_reflns_limit_h_min -13
_diffrn_reflns_limit_k_max 12
_diffrn_reflns_limit_k_min -12
_diffrn_reflns_limit_l_max 14
_diffrn_reflns_limit_l_min -15
_diffrn_reflns_number 5224
_diffrn_reflns_theta_full 25.99
_diffrn_reflns_theta_max 25.99
_diffrn_reflns_theta_min 1.96
_diffrn_standards_interval_count 298
_exptl_absorpt_coefficient_mu 1.072
_exptl_absorpt_correction_T_max 1.000
_exptl_absorpt_correction_T_min 0.609
_exptl_absorpt_correction_type psi-scan
_exptl_absorpt_process_details '(North et al., 1968)'
_exptl_crystal_colour 'dark green'
_exptl_crystal_density_diffrn 1.545
_exptl_crystal_description block
_exptl_crystal_F_000 638
_exptl_crystal_size_max 0.5
_exptl_crystal_size_mid 0.45
_exptl_crystal_size_min 0.4
_refine_diff_density_max 0.518
_refine_diff_density_min -0.479
_refine_diff_density_rms 0.071
_refine_ls_extinction_method none
_refine_ls_goodness_of_fit_ref 1.121
_refine_ls_hydrogen_treatment constr
_refine_ls_matrix_type full
_refine_ls_number_parameters 347
_refine_ls_number_reflns 4952
_refine_ls_number_restraints 0
_refine_ls_restrained_S_all 1.121
_refine_ls_R_factor_all 0.0416
_refine_ls_R_factor_gt 0.0372
_refine_ls_shift/su_max 0.007
_refine_ls_shift/su_mean 0.000
_refine_ls_structure_factor_coef Fsqd
_refine_ls_weighting_details 'calc w=1/[\s^2^(Fo^2^)+(0.0679P)^2^+0.3017P] where P=(Fo^2^+2Fc^2^)/3'
_refine_ls_weighting_scheme calc
_refine_ls_wR_factor_gt 0.1086
_refine_ls_wR_factor_ref 0.1104
_reflns_number_gt 4325
_reflns_number_total 4952
_reflns_threshold_expression >2sigma(I)
_cod_data_source_file ic400955c_si_005.cif
_cod_data_source_block c:\x-step\umben\schwei01\schw01
_cod_original_cell_volume 1334.9(4)
_cod_database_code 4335941

loop_
_symmetry_equiv_pos_as_xyz
'x, y, z'
'-x, -y, -z'

loop_
_atom_site_label
_atom_site_type_symbol
_atom_site_fract_x
_atom_site_fract_y
_atom_site_fract_z
_atom_site_U_iso_or_equiv
_atom_site_adp_type
_atom_site_occupancy
_atom_site_symmetry_multiplicity
_atom_site_calc_flag
_atom_site_refinement_flags
C1 C 0.4855(2) 0.5238(2) 0.1161(2) 0.0247(5) Uani 1 1 d .
C2 C 0.3657(2) 0.5066(2) -0.0058(2) 0.0260(5) Uani 1 1 d .
C3 C 0.6107(2) 0.5158(2) 0.1159(2) 0.0250(5) Uani 1 1 d .
C10 C 0.1592(3) 0.5145(3) 0.3747(3) 0.0347(6) Uani 1 1 d .
H10A H 0.1569 0.4229 0.3474 0.042 Uiso 1 1 calc R
H10B H 0.0929 0.5344 0.4120 0.042 Uiso 1 1 calc R
C11 C 0.3006(3) 0.5982(2) 0.4769(2) 0.0290(5) Uani 1 1 d .
C12 C 0.3337(3) 0.6685(3) 0.6079(3) 0.0420(7) Uani 1 1 d .
H12A H 0.2651 0.6704 0.6379 0.050 Uiso 1 1 calc R
C13 C 0.4701(3) 0.7362(3) 0.6944(3) 0.0513(8) Uani 1 1 d .
H13A H 0.4961 0.7852 0.7846 0.062 Uiso 1 1 calc R
C14 C 0.5669(3) 0.7308(3) 0.6469(3) 0.0437(7) Uani 1 1 d .
H14A H 0.6605 0.7749 0.7042 0.052 Uiso 1 1 calc R
C15 C 0.5255(3) 0.6604(2) 0.5146(2) 0.0331(6) Uani 1 1 d .
H15A H 0.5923 0.6579 0.4824 0.040 Uiso 1 1 calc R
C20 C 0.0055(3) 0.4197(3) 0.1451(3) 0.0465(8) Uani 1 1 d .
H20A H -0.0481 0.4440 0.0803 0.056 Uiso 1 1 calc R
H20B H -0.0568 0.3891 0.1741 0.056 Uiso 1 1 calc R
C21 C 0.0633(3) 0.3128(3) 0.0836(2) 0.0360(6) Uani 1 1 d .
C22 C -0.0167(3) 0.1859(3) -0.0006(3) 0.0490(8) Uani 1 1 d .
H22A H -0.1093 0.1625 -0.0157 0.059 Uiso 1 1 calc R
C23 C 0.0395(3) 0.0949(3) -0.0616(3) 0.0516(8) Uani 1 1 d .
H23A H -0.0144 0.0085 -0.1213 0.062 Uiso 1 1 calc R
C24 C 0.1760(3) 0.1307(3) -0.0350(3) 0.0421(7) Uani 1 1 d .
H24A H 0.2173 0.0689 -0.0748 0.050 Uiso 1 1 calc R
C25 C 0.2506(3) 0.2575(3) 0.0501(2) 0.0342(6) Uani 1 1 d .
H25A H 0.3440 0.2819 0.0680 0.041 Uiso 1 1 calc R
C30 C 0.0774(3) 0.6573(3) 0.2836(3) 0.0377(6) Uani 1 1 d .
H30A H 0.0586 0.6870 0.3605 0.045 Uiso 1 1 calc R
H30B H -0.0077 0.6411 0.2087 0.045 Uiso 1 1 calc R
C31 C 0.1883(2) 0.7624(3) 0.3066(2) 0.0316(5) Uani 1 1 d .
C32 C 0.1838(3) 0.8899(3) 0.3556(3) 0.0413(6) Uani 1 1 d .
H32A H 0.1126 0.9140 0.3791 0.050 Uiso 1 1 calc R
C33 C 0.2840(3) 0.9811(3) 0.3698(3) 0.0493(7) Uani 1 1 d .
H33A H 0.2826 1.0687 0.4034 0.059 Uiso 1 1 calc R
C34 C 0.3869(3) 0.9438(3) 0.3345(3) 0.0486(7) Uani 1 1 d .
H34A H 0.4566 1.0048 0.3430 0.058 Uiso 1 1 calc R
C35 C 0.3852(3) 0.8160(3) 0.2869(3) 0.0393(6) Uani 1 1 d .
H35A H 0.4558 0.7901 0.2633 0.047 Uiso 1 1 calc R
C61 C 1.2431(4) 1.1388(3) 0.6892(4) 0.0621(9) Uani 1 1 d .
H61A H 1.2231 1.1887 0.7623 0.093 Uiso 1 1 calc R
H61B H 1.1579 1.0961 0.6090 0.093 Uiso 1 1 calc R
H61C H 1.3056 1.1966 0.6824 0.093 Uiso 1 1 calc R
C71 C 0.6154(3) 0.1563(4) 0.0032(4) 0.0673(10) Uani 1 1 d .
H71A H 0.6632 0.2207 -0.0080 0.101 Uiso 1 1 calc R
H71B H 0.6170 0.0703 -0.0541 0.101 Uiso 1 1 calc R
H71C H 0.6610 0.1746 0.0934 0.101 Uiso 1 1 calc R
N10 N 0.1171(2) 0.5345(2) 0.2580(2) 0.0297(4) Uani 1 1 d .
N11 N 0.3947(2) 0.5957(2) 0.43026(19) 0.0289(4) Uani 1 1 d .
N21 N 0.1960(2) 0.3481(2) 0.10867(19) 0.0297(4) Uani 1 1 d .
N31 N 0.2879(2) 0.7257(2) 0.2722(2) 0.0302(4) Uani 1 1 d .
O1 O 0.46183(16) 0.54474(18) 0.21381(16) 0.0312(4) Uani 1 1 d .
O2 O 0.25490(17) 0.5130(2) -0.00051(17) 0.0379(4) Uani 1 1 d .
O10 O 0.8770(3) 0.7929(2) 0.6464(3) 0.0770(9) Uani 1 1 d .
O11 O 0.9835(2) 0.6582(2) 0.5367(2) 0.0513(5) Uani 1 1 d .
O12 O 1.0277(4) 0.8742(3) 0.5865(4) 0.1029(11) Uani 1 1 d .
O13 O 1.1080(3) 0.8201(3) 0.7499(2) 0.0886(10) Uani 1 1 d .
O61 O 1.3057(2) 1.0436(2) 0.7092(3) 0.0639(7) Uani 1 1 d .
H61 H 1.2447 0.9773 0.6820 0.096 Uiso 1 1 calc R
O71 O 0.4833(3) 0.1608(4) -0.0268(3) 0.1095(14) Uani 1 1 d .
H71 H 0.4335 0.1067 -0.1048 0.164 Uiso 1 1 calc R
Cl1 Cl 0.74491(6) 0.53694(7) 0.25525(6) 0.03438(17) Uani 1 1 d .
Cl10 Cl 0.99879(6) 0.78651(6) 0.62914(6) 0.03530(16) Uani 1 1 d .
Cu Cu 0.28435(3) 0.53912(3) 0.21868(3) 0.02688(11) Uani 1 1 d .

loop_
_atom_site_aniso_label
_atom_site_aniso_U_11
_atom_site_aniso_U_22
_atom_site_aniso_U_33
_atom_site_aniso_U_23
_atom_site_aniso_U_13
_atom_site_aniso_U_12
C1 0.0245(11) 0.0301(12) 0.0243(11) 0.0132(9) 0.0151(9) 0.0095(9)
C2 0.0205(10) 0.0351(13) 0.0295(11) 0.0162(10) 0.0164(9) 0.0127(9)
C3 0.0189(10) 0.0367(13) 0.0238(10) 0.0160(10) 0.0111(8) 0.0111(9)
C10 0.0401(14) 0.0371(14) 0.0451(14) 0.0226(12) 0.0332(12) 0.0137(11)
C11 0.0367(13) 0.0341(13) 0.0349(12) 0.0234(10) 0.0246(11) 0.0181(10)
C12 0.0487(16) 0.0620(18) 0.0384(14) 0.0307(14) 0.0314(13) 0.0319(14)
C13 0.0580(19) 0.072(2) 0.0280(13) 0.0231(14) 0.0214(13) 0.0313(16)
C14 0.0414(15) 0.0545(18) 0.0343(14) 0.0232(13) 0.0124(12) 0.0185(13)
C15 0.0334(13) 0.0403(15) 0.0369(13) 0.0242(11) 0.0189(11) 0.0168(11)
C20 0.0231(12) 0.0475(16) 0.0515(16) 0.0076(13) 0.0179(12) 0.0117(11)
C21 0.0273(12) 0.0436(15) 0.0328(13) 0.0120(11) 0.0159(10) 0.0124(11)
C22 0.0327(14) 0.0506(17) 0.0447(16) 0.0073(14) 0.0178(13) 0.0046(12)
C23 0.0499(17) 0.0432(16) 0.0418(16) 0.0017(13) 0.0245(14) 0.0036(13)
C24 0.0495(16) 0.0426(16) 0.0382(14) 0.0145(12) 0.0276(13) 0.0208(13)
C25 0.0346(13) 0.0453(15) 0.0326(12) 0.0205(11) 0.0208(11) 0.0206(11)
C30 0.0324(13) 0.0431(15) 0.0494(15) 0.0221(13) 0.0279(12) 0.0212(11)
C31 0.0301(12) 0.0404(14) 0.0309(12) 0.0185(11) 0.0169(10) 0.0175(10)
C32 0.0386(14) 0.0404(15) 0.0459(15) 0.0159(12) 0.0237(12) 0.0180(12)
C33 0.0515(17) 0.0385(16) 0.0601(19) 0.0212(14) 0.0291(15) 0.0168(13)
C34 0.0510(17) 0.0443(17) 0.0578(18) 0.0264(15) 0.0297(15) 0.0107(14)
C35 0.0388(14) 0.0477(16) 0.0461(15) 0.0267(13) 0.0275(12) 0.0164(12)
C61 0.058(2) 0.056(2) 0.062(2) 0.0212(17) 0.0263(17) 0.0111(16)
C71 0.0447(18) 0.100(3) 0.061(2) 0.040(2) 0.0247(16) 0.0264(19)
N10 0.0243(10) 0.0333(11) 0.0352(11) 0.0136(9) 0.0193(8) 0.0120(8)
N11 0.0339(11) 0.0325(11) 0.0316(10) 0.0185(9) 0.0210(9) 0.0142(9)
N21 0.0251(10) 0.0406(12) 0.0269(10) 0.0153(9) 0.0150(8) 0.0152(9)
N31 0.0290(10) 0.0396(12) 0.0335(10) 0.0214(9) 0.0196(9) 0.0155(9)
O1 0.0219(8) 0.0526(11) 0.0274(8) 0.0202(8) 0.0171(7) 0.0151(7)
O2 0.0229(8) 0.0703(13) 0.0376(9) 0.0319(9) 0.0214(8) 0.0229(8)
O10 0.0594(15) 0.0594(15) 0.112(2) 0.0234(15) 0.0560(16) 0.0290(12)
O11 0.0616(13) 0.0457(12) 0.0456(12) 0.0120(10) 0.0333(11) 0.0194(10)
O12 0.112(2) 0.086(2) 0.138(3) 0.084(2) 0.050(2) 0.0122(19)
O13 0.0767(18) 0.097(2) 0.0423(13) 0.0078(14) 0.0028(13) 0.0439(16)
O61 0.0461(13) 0.0651(16) 0.0703(16) 0.0282(13) 0.0218(12) 0.0101(11)
O71 0.0495(15) 0.161(4) 0.0690(19) 0.014(2) 0.0237(14) 0.0407(19)
Cl1 0.0208(3) 0.0603(4) 0.0304(3) 0.0265(3) 0.0132(2) 0.0154(3)
Cl10 0.0334(3) 0.0344(3) 0.0369(3) 0.0151(3) 0.0161(3) 0.0126(3)
Cu 0.02225(16) 0.03786(19) 0.02976(17) 0.01695(13) 0.01875(12) 0.01432(12)

loop_
_atom_type_symbol
_atom_type_description
_atom_type_scat_dispersion_real
_atom_type_scat_dispersion_imag
_atom_type_scat_source
C C 0.0033 0.0016 'International Tables Vol C Tables 4.2.6.8 and 6.1.1.4'
H H 0.0000 0.0000 'International Tables Vol C Tables 4.2.6.8 and 6.1.1.4'
N N 0.0061 0.0033 'International Tables Vol C Tables 4.2.6.8 and 6.1.1.4'
O O 0.0106 0.0060 'International Tables Vol C Tables 4.2.6.8 and 6.1.1.4'
Cl Cl 0.1484 0.1585 'International Tables Vol C Tables 4.2.6.8 and 6.1.1.4'
Cu Cu 0.3201 1.2651 'International Tables Vol C Tables 4.2.6.8 and 6.1.1.4'

loop_
_geom_angle_atom_site_label_1
_geom_angle_atom_site_label_2
_geom_angle_atom_site_label_3
_geom_angle
_geom_angle_site_symmetry_1
_geom_angle_site_symmetry_3
O1 C1 C3 123.3(2) . .
O1 C1 C2 116.95(19) . .
C3 C1 C2 119.78(19) . .
O2 C2 C3 124.9(2) . 2_665
O2 C2 C1 116.9(2) . .
C3 C2 C1 118.21(19) 2_665 .
C1 C3 C2 122.0(2) . 2_665
C1 C3 Cl1 118.91(17) . .
C2 C3 Cl1 119.06(17) 2_665 .
N10 C10 C11 111.91(19) . .
N11 C11 C12 122.5(2) . .
N11 C11 C10 113.8(2) . .
C12 C11 C10 123.6(2) . .
C11 C12 C13 118.4(2) . .
C14 C13 C12 119.1(3) . .
C13 C14 C15 119.1(3) . .
N11 C15 C14 122.4(2) . .
N10 C20 C21 110.8(2) . .
N21 C21 C22 121.5(2) . .
N21 C21 C20 116.1(2) . .
C22 C21 C20 122.3(2) . .
C23 C22 C21 119.3(3) . .
C22 C23 C24 119.2(3) . .
C25 C24 C23 118.9(3) . .
N21 C25 C24 122.4(2) . .
N10 C30 C31 112.1(2) . .
N31 C31 C32 121.5(2) . .
N31 C31 C30 117.0(2) . .
C32 C31 C30 121.4(2) . .
C33 C32 C31 119.2(3) . .
C32 C33 C34 119.5(3) . .
C35 C34 C33 118.2(3) . .
N31 C35 C34 123.1(3) . .
C20 N10 C30 112.5(2) . .
C20 N10 C10 108.8(2) . .
C30 N10 C10 111.7(2) . .
C20 N10 Cu 107.24(15) . .
C30 N10 Cu 110.44(16) . .
C10 N10 Cu 105.88(14) . .
C15 N11 C11 118.4(2) . .
C15 N11 Cu 129.58(16) . .
C11 N11 Cu 108.14(16) . .
C25 N21 C21 118.6(2) . .
C25 N21 Cu 127.06(18) . .
C21 N21 Cu 114.00(17) . .
C31 N31 C35 118.5(2) . .
C31 N31 Cu 114.80(17) . .
C35 N31 Cu 126.38(18) . .
C1 O1 Cu 126.59(15) . .
O13 Cl10 O12 109.3(2) . .
O13 Cl10 O10 108.2(2) . .
O12 Cl10 O10 110.4(2) . .
O13 Cl10 O11 109.32(16) . .
O12 Cl10 O11 110.1(2) . .
O10 Cl10 O11 109.54(15) . .
O1 Cu N21 99.39(8) . .
O1 Cu N31 98.70(8) . .
N21 Cu N31 153.53(8) . .
O1 Cu N10 168.83(8) . .
N21 Cu N10 82.31(8) . .
N31 Cu N10 83.67(8) . .
O1 Cu N11 87.39(7) . .
N21 Cu N11 111.32(8) . .
N31 Cu N11 88.63(8) . .
N10 Cu N11 81.74(8) . .

loop_
_geom_bond_atom_site_label_1
_geom_bond_atom_site_label_2
_geom_bond_distance
_geom_bond_site_symmetry_2
C1 O1 1.279(3) .
C1 C3 1.377(3) .
C1 C2 1.538(3) .
C2 O2 1.239(3) .
C2 C3 1.426(3) 2_665
C3 C2 1.426(3) 2_665
C3 Cl1 1.738(2) .
C10 N10 1.507(3) .
C10 C11 1.508(4) .
C11 N11 1.351(3) .
C11 C12 1.388(4) .
C12 C13 1.397(4) .
C13 C14 1.383(4) .
C14 C15 1.386(4) .
C15 N11 1.342(3) .
C20 N10 1.491(3) .
C20 C21 1.506(4) .
C21 N21 1.352(3) .
C21 C22 1.393(4) .
C22 C23 1.374(4) .
C23 C24 1.386(4) .
C24 C25 1.378(4) .
C25 N21 1.347(3) .
C30 N10 1.494(3) .
C30 C31 1.519(4) .
C31 N31 1.347(3) .
C31 C32 1.390(4) .
C32 C33 1.381(4) .
C33 C34 1.388(4) .
C34 C35 1.375(4) .
C35 N31 1.349(3) .
C61 O61 1.433(4) .
C71 O71 1.363(4) .
N10 Cu 2.0566(19) .
N11 Cu 2.257(2) .
N21 Cu 2.012(2) .
N31 Cu 2.023(2) .
O1 Cu 1.9539(16) .
O10 Cl10 1.424(2) .
O11 Cl10 1.429(2) .
O12 Cl10 1.422(3) .
O13 Cl10 1.418(3) .
